data_4110699
loop_
_publ_author_name
'Robert Butterick'
'Bhaskar M. Ramachandran'
'Patrick J. Carroll'
'Larry G. Sneddon'

_publ_section_title
;
 Chemistry of Mangana- and Rhenatricarbadecaboranyl Tricarbonyl Complexes:
 Evidence for an Associative Mechanism of Ligand Substitution Involving an
 \h6-\h4 Cage-Slippage Process Analagous to \h5-\h3-Cyclopentadienyl
 Ring-Slippage
;
_journal_name_full 'Journal of the American Chemical Society'
_journal_page_first 8626
_journal_page_last 8637
_journal_paper_doi 10.1021/ja062201u
_journal_volume 128
_journal_year 2006
_chemical_formula_sum 'C12 H14 B7 O3 Re'
_chemical_formula_weight 468.10
_space_group_IT_number 14
_symmetry_cell_setting monoclinic
_symmetry_Int_Tables_number 14
_symmetry_space_group_name_Hall '-P 2yn'
_symmetry_space_group_name_H-M 'P 1 21/n 1'
_atom_sites_solution_hydrogens geom
_atom_sites_solution_primary direct
_audit_creation_method SHELXL-97
_cell_angle_alpha 90.00
_cell_angle_beta 90.467(1)
_cell_angle_gamma 90.00
_cell_formula_units_Z 4
_cell_length_a 6.3488(4)
_cell_length_b 15.1333(11)
_cell_length_c 16.1255(13)
_cell_measurement_temperature 143(1)
_cell_volume 1549.26(19)
_computing_data_collection 'CrystalClear (Rigaku, 1999)'
_computing_data_reduction 'CrystalClear (Rigaku, 1999)'
_computing_structure_refinement 'SHELXL-97 (Sheldrick, 1997)'
_computing_structure_solution 'SIR97 (Altomare, 1999)'
_diffrn_ambient_temperature 143(1)
_diffrn_measured_fraction_theta_full 0.965
_diffrn_measured_fraction_theta_max 0.965
_diffrn_measurement_device 'CCD Area Detector'
_diffrn_measurement_device_type 'Rigaku Mercury'
_diffrn_measurement_method 'phi and omega rotations'
_diffrn_radiation_monochromator graphite
_diffrn_radiation_source 'rotating anode'
_diffrn_radiation_type MoK\a
_diffrn_radiation_wavelength 0.71069
_diffrn_reflns_av_R_equivalents 0.0319
_diffrn_reflns_av_sigmaI/netI 0.0394
_diffrn_reflns_limit_h_max 7
_diffrn_reflns_limit_h_min -8
_diffrn_reflns_limit_k_max 19
_diffrn_reflns_limit_k_min -14
_diffrn_reflns_limit_l_max 16
_diffrn_reflns_limit_l_min -20
_diffrn_reflns_number 9443
_diffrn_reflns_theta_full 27.48
_diffrn_reflns_theta_max 27.48
_diffrn_reflns_theta_min 2.53
_exptl_absorpt_coefficient_mu 7.846
_exptl_absorpt_correction_T_max 1.0000
_exptl_absorpt_correction_T_min 0.2385
_exptl_absorpt_correction_type multi-scan
_exptl_crystal_density_diffrn 2.007
_exptl_crystal_F_000 880
_exptl_crystal_size_max 0.40
_exptl_crystal_size_mid 0.12
_exptl_crystal_size_min 0.08
_refine_diff_density_max 3.354
_refine_diff_density_min -2.673
_refine_diff_density_rms 0.228
_refine_ls_extinction_method none
_refine_ls_goodness_of_fit_ref 1.069
_refine_ls_hydrogen_treatment constr
_refine_ls_matrix_type full
_refine_ls_number_parameters 209
_refine_ls_number_reflns 3431
_refine_ls_number_restraints 0
_refine_ls_restrained_S_all 1.069
_refine_ls_R_factor_all 0.0341
_refine_ls_R_factor_gt 0.0315
_refine_ls_shift/su_max 0.002
_refine_ls_shift/su_mean 0.000
_refine_ls_structure_factor_coef Fsqd
_refine_ls_weighting_details 'calc w=1/[\s^2^(Fo^2^)+(0.0519P)^2^+0.0000P] where P=(Fo^2^+2Fc^2^)/3'
_refine_ls_weighting_scheme calc
_refine_ls_wR_factor_gt 0.0807
_refine_ls_wR_factor_ref 0.0829
_reflns_number_gt 3131
_reflns_number_total 3431
_reflns_threshold_expression >2sigma(I)
_cod_data_source_file ja062201usi20060330_051249.cif
_cod_data_source_block shelxl
_cod_original_sg_symbol_H-M 'P 21/n '
_cod_database_code 4110699

loop_
_symmetry_equiv_pos_as_xyz
'x, y, z'
'-x+1/2, y+1/2, -z+1/2'
'-x, -y, -z'
'x-1/2, -y-1/2, z-1/2'

loop_
_atom_site_label
_atom_site_type_symbol
_atom_site_fract_x
_atom_site_fract_y
_atom_site_fract_z
_atom_site_U_iso_or_equiv
_atom_site_adp_type
_atom_site_occupancy
_atom_site_symmetry_multiplicity
_atom_site_calc_flag
_atom_site_refinement_flags
Re1 Re 0.42262(2) 0.558450(9) 0.802459(8) 0.01477(9) Uani 1 1 d .
C2 C 0.3760(6) 0.4150(3) 0.7885(2) 0.0160(7) Uani 1 1 d .
C3 C 0.3570(6) 0.5979(3) 0.6755(2) 0.0210(8) Uani 1 1 d .
H3 H 0.3887 0.6687 0.6665 0.026 Uiso 1 1 calc R
C4 C 0.5137(6) 0.4256(3) 0.7127(2) 0.0188(8) Uani 1 1 d .
H4 H 0.6682 0.3930 0.7168 0.024 Uiso 1 1 calc R
B5 B 0.1479(7) 0.4534(3) 0.7651(3) 0.0211(10) Uani 1 1 d .
H5 H 0.0181 0.4422 0.8086 0.026 Uiso 1 1 calc R
B6 B 0.1354(9) 0.5592(3) 0.7001(3) 0.0204(10) Uani 1 1 d .
H6 H 0.0000 0.6037 0.7076 0.026 Uiso 1 1 calc R
B7 B 0.5263(7) 0.5244(3) 0.6539(2) 0.0221(9) Uani 1 1 d .
H7 H 0.6811 0.5437 0.6297 0.028 Uiso 1 1 calc R
B8 B 0.2729(6) 0.3690(3) 0.7015(2) 0.0200(9) Uani 1 1 d .
H8 H 0.2337 0.2986 0.6945 0.025 Uiso 1 1 calc R
B9 B 0.2668(7) 0.5304(4) 0.6031(3) 0.0243(9) Uani 1 1 d .
H9 H 0.2250 0.5504 0.5395 0.030 Uiso 1 1 calc R
B10 B 0.3850(7) 0.4280(3) 0.6196(3) 0.0217(10) Uani 1 1 d .
H10 H 0.4374 0.3906 0.5650 0.027 Uiso 1 1 calc R
B11 B 0.1167(8) 0.4493(3) 0.6541(3) 0.0231(11) Uani 1 1 d .
H11 H -0.0327 0.4276 0.6257 0.029 Uiso 1 1 calc R
C12 C 0.4269(6) 0.3518(3) 0.8575(2) 0.0186(7) Uani 1 1 d .
C13 C 0.6230(6) 0.3108(3) 0.8626(2) 0.0246(9) Uani 1 1 d .
H13 H 0.7256 0.3233 0.8234 0.033 Uiso 1 1 calc R
C14 C 0.6652(7) 0.2512(3) 0.9261(2) 0.0281(9) Uani 1 1 d .
H14 H 0.7969 0.2245 0.9297 0.037 Uiso 1 1 calc R
C15 C 0.5124(7) 0.2313(3) 0.9840(2) 0.0291(9) Uani 1 1 d .
H15 H 0.5403 0.1906 1.0258 0.039 Uiso 1 1 calc R
C16 C 0.3189(7) 0.2721(3) 0.9792(2) 0.0292(9) Uani 1 1 d .
H16 H 0.2169 0.2593 1.0185 0.039 Uiso 1 1 calc R
C17 C 0.2745(6) 0.3321(3) 0.9164(2) 0.0230(8) Uani 1 1 d .
H17 H 0.1431 0.3592 0.9136 0.031 Uiso 1 1 calc R
C18 C 0.6071(6) 0.5232(3) 0.8956(2) 0.0215(8) Uani 1 1 d .
O19 O 0.7170(5) 0.5032(2) 0.94874(17) 0.0341(7) Uani 1 1 d .
C20 C 0.2293(6) 0.6065(3) 0.8803(2) 0.0240(8) Uani 1 1 d .
O21 O 0.1028(5) 0.6352(2) 0.92214(17) 0.0363(7) Uani 1 1 d .
C22 C 0.5833(6) 0.6685(3) 0.8058(2) 0.0225(8) Uani 1 1 d .
O23 O 0.6778(5) 0.7321(2) 0.80821(18) 0.0356(7) Uani 1 1 d .

loop_
_atom_site_aniso_label
_atom_site_aniso_U_11
_atom_site_aniso_U_22
_atom_site_aniso_U_33
_atom_site_aniso_U_23
_atom_site_aniso_U_13
_atom_site_aniso_U_12
Re1 0.01364(13) 0.01376(13) 0.01693(13) -0.00044(5) 0.00096(7) -0.00014(4)
C2 0.0132(16) 0.0151(19) 0.0199(17) 0.0014(16) 0.0034(12) 0.0021(16)
C3 0.0204(19) 0.022(2) 0.0210(17) 0.0010(17) -0.0015(13) 0.0026(16)
C4 0.0147(19) 0.023(2) 0.0192(18) 0.0002(15) 0.0041(14) 0.0005(15)
B5 0.011(2) 0.025(2) 0.028(2) -0.0048(19) 0.0000(16) 0.0025(17)
B6 0.020(2) 0.021(3) 0.020(2) -0.0015(16) -0.0007(16) -0.0003(16)
B7 0.019(2) 0.029(3) 0.0180(19) 0.005(2) 0.0015(14) -0.0006(19)
B8 0.017(2) 0.021(2) 0.0220(19) -0.0044(18) 0.0007(14) -0.0009(17)
B9 0.023(2) 0.027(3) 0.023(2) -0.001(2) -0.0005(16) 0.002(2)
B10 0.019(2) 0.028(3) 0.018(2) -0.0018(18) 0.0000(16) 0.0030(18)
B11 0.013(2) 0.034(3) 0.023(2) -0.0069(18) -0.0016(17) 0.0029(17)
C12 0.0234(19) 0.0158(19) 0.0165(16) -0.0016(15) -0.0006(13) -0.0026(15)
C13 0.028(2) 0.022(2) 0.0242(18) 0.0007(17) 0.0058(15) 0.0012(16)
C14 0.028(2) 0.027(2) 0.030(2) -0.0004(18) -0.0054(15) 0.0044(18)
C15 0.047(3) 0.019(2) 0.0217(18) 0.0041(17) -0.0020(16) -0.0035(19)
C16 0.038(2) 0.029(2) 0.0206(19) 0.0025(18) 0.0067(15) -0.0070(19)
C17 0.026(2) 0.021(2) 0.0223(17) -0.0008(16) 0.0035(14) -0.0033(16)
C18 0.025(2) 0.015(2) 0.0245(19) -0.0005(17) 0.0022(15) -0.0029(16)
O19 0.0385(18) 0.0309(19) 0.0327(15) 0.0050(14) -0.0160(13) 0.0000(14)
C20 0.023(2) 0.022(2) 0.0265(19) -0.0015(18) -0.0010(14) 0.0004(16)
O21 0.0296(16) 0.043(2) 0.0370(16) -0.0109(15) 0.0113(12) 0.0045(14)
C22 0.0206(19) 0.025(2) 0.0215(17) -0.0004(16) 0.0013(13) -0.0013(16)
O23 0.0417(19) 0.0288(18) 0.0364(16) 0.0040(14) -0.0009(13) -0.0177(14)

loop_
_atom_type_symbol
_atom_type_description
_atom_type_scat_dispersion_real
_atom_type_scat_dispersion_imag
_atom_type_scat_source
C C 0.0033 0.0016 'International Tables Vol C Tables 4.2.6.8 and 6.1.1.4'
H H 0.0000 0.0000 'International Tables Vol C Tables 4.2.6.8 and 6.1.1.4'
B B 0.0013 0.0007 'International Tables Vol C Tables 4.2.6.8 and 6.1.1.4'
O O 0.0106 0.0060 'International Tables Vol C Tables 4.2.6.8 and 6.1.1.4'
Re Re -1.0185 7.2310 'International Tables Vol C Tables 4.2.6.8 and 6.1.1.4'

loop_
_geom_angle_atom_site_label_1
_geom_angle_atom_site_label_2
_geom_angle_atom_site_label_3
_geom_angle
C20 Re1 C22 89.74(17)
C20 Re1 C18 89.05(16)
C22 Re1 C18 84.38(16)
C20 Re1 C3 113.34(16)
C22 Re1 C3 83.57(15)
C18 Re1 C3 154.43(15)
C20 Re1 C2 110.89(15)
C22 Re1 C2 155.91(14)
C18 Re1 C2 83.69(16)
C3 Re1 C2 98.63(15)
C20 Re1 B5 87.02(16)
C22 Re1 B5 159.63(16)
C18 Re1 B5 115.64(17)
C3 Re1 B5 79.30(16)
C2 Re1 B5 40.07(14)
C20 Re1 B6 87.82(17)
C22 Re1 B6 113.61(15)
C18 Re1 B6 161.71(16)
C3 Re1 B6 39.34(15)
C2 Re1 B6 80.61(14)
B5 Re1 B6 46.20(15)
C20 Re1 B7 150.50(15)
C22 Re1 B7 93.43(15)
C18 Re1 B7 120.45(15)
C3 Re1 B7 38.35(15)
C2 Re1 B7 74.90(15)
B5 Re1 B7 79.91(16)
B6 Re1 B7 64.07(16)
C20 Re1 C4 145.65(15)
C22 Re1 C4 124.60(14)
C18 Re1 C4 94.81(14)
C3 Re1 C4 73.94(14)
C2 Re1 C4 36.36(12)
B5 Re1 C4 60.58(14)
B6 Re1 C4 77.97(14)
B7 Re1 C4 40.76(14)
C12 C2 C4 122.9(3)
C12 C2 B5 126.5(3)
C4 C2 B5 107.3(3)
C12 C2 B8 115.6(3)
C4 C2 B8 66.3(2)
B5 C2 B8 67.2(3)
C12 C2 Re1 121.6(3)
C4 C2 Re1 84.3(2)
B5 C2 Re1 77.7(2)
B8 C2 Re1 122.8(3)
B6 C3 B7 113.7(4)
B6 C3 B9 69.1(3)
B7 C3 B9 69.0(3)
B6 C3 Re1 80.0(2)
B7 C3 Re1 83.7(2)
B9 C3 Re1 124.0(3)
C2 C4 B10 115.9(3)
C2 C4 B8 61.6(2)
B10 C4 B8 60.7(2)
C2 C4 B7 123.3(3)
B10 C4 B7 62.3(3)
B8 C4 B7 113.5(3)
C2 C4 Re1 59.4(2)
B10 C4 Re1 112.0(2)
B8 C4 Re1 104.0(2)
B7 C4 Re1 69.50(19)
C2 B5 B11 108.3(3)
C2 B5 B8 58.8(2)
B11 B5 B8 57.4(2)
C2 B5 B6 117.7(3)
B11 B5 B6 58.7(3)
B8 B5 B6 107.1(3)
C2 B5 Re1 62.2(2)
B11 B5 Re1 110.0(3)
B8 B5 Re1 106.4(2)
B6 B5 Re1 67.4(2)
C3 B6 B11 107.0(4)
C3 B6 B9 57.4(3)
B11 B6 B9 57.6(3)
C3 B6 B5 114.5(4)
B11 B6 B5 57.5(2)
B9 B6 B5 104.5(3)
C3 B6 Re1 60.7(2)
B11 B6 Re1 108.4(3)
B9 B6 Re1 103.5(3)
B5 B6 Re1 66.4(2)
C3 B7 C4 116.1(3)
C3 B7 B10 107.4(3)
C4 B7 B10 57.0(2)
C3 B7 B9 57.1(2)
C4 B7 B9 103.6(3)
B10 B7 B9 57.2(3)
C3 B7 Re1 57.99(18)
C4 B7 Re1 69.74(18)
B10 B7 Re1 108.8(2)
B9 B7 Re1 99.9(2)
C2 B8 B11 107.0(3)
C2 B8 B10 105.0(3)
B11 B8 B10 63.0(3)
C2 B8 C4 52.1(2)
B11 B8 C4 101.3(3)
B10 B8 C4 58.0(2)
C2 B8 B5 54.1(2)
B11 B8 B5 60.6(3)
B10 B8 B5 104.4(3)
C4 B8 B5 89.0(3)
C3 B9 B10 107.2(3)
C3 B9 B11 106.7(3)
B10 B9 B11 62.8(3)
C3 B9 B6 53.6(2)
B10 B9 B6 106.3(3)
B11 B9 B6 61.0(3)
C3 B9 B7 53.8(2)
B10 B9 B7 60.3(3)
B11 B9 B7 104.2(3)
B6 B9 B7 92.6(3)
C4 B10 B9 110.9(3)
C4 B10 B8 61.3(2)
B9 B10 B8 113.0(3)
C4 B10 B7 60.8(2)
B9 B10 B7 62.5(3)
B8 B10 B7 112.7(3)
C4 B10 B11 100.2(3)
B9 B10 B11 59.1(3)
B8 B10 B11 58.3(3)
B7 B10 B11 103.2(3)
B8 B11 B9 112.5(3)
B8 B11 B5 61.9(3)
B9 B11 B5 112.6(3)
B8 B11 B6 115.0(3)
B9 B11 B6 61.4(3)
B5 B11 B6 63.8(3)
B8 B11 B10 58.7(2)
B9 B11 B10 58.1(3)
B5 B11 B10 102.3(3)
B6 B11 B10 103.1(3)
C17 C12 C13 119.3(3)
C17 C12 C2 119.6(3)
C13 C12 C2 121.0(3)
C14 C13 C12 120.0(4)
C15 C14 C13 120.4(4)
C16 C15 C14 119.7(4)
C15 C16 C17 120.7(4)
C16 C17 C12 119.9(4)
O19 C18 Re1 178.8(4)
O21 C20 Re1 174.9(3)
O23 C22 Re1 179.5(4)

loop_
_geom_bond_atom_site_label_1
_geom_bond_atom_site_label_2
_geom_bond_distance
Re1 C20 1.906(4)
Re1 C22 1.953(4)
Re1 C18 1.971(4)
Re1 C3 2.169(3)
Re1 C2 2.202(4)
Re1 B5 2.432(5)
Re1 B6 2.450(5)
Re1 B7 2.543(4)
Re1 C4 2.546(4)
C2 C12 1.500(5)
C2 C4 1.517(5)
C2 B5 1.602(6)
C2 B8 1.692(6)
C3 B6 1.577(7)
C3 B7 1.587(6)
C3 B9 1.651(6)
C4 B10 1.703(6)
C4 B8 1.760(6)
C4 B7 1.772(6)
B5 B11 1.801(7)
B5 B8 1.823(6)
B5 B6 1.915(6)
B6 B11 1.825(6)
B6 B9 1.830(7)
B7 B10 1.797(7)
B7 B9 1.836(6)
B8 B11 1.742(6)
B8 B10 1.751(6)
B9 B10 1.741(7)
B9 B11 1.760(7)
B10 B11 1.825(7)
C12 C17 1.394(5)
C12 C13 1.393(5)
C13 C14 1.389(6)
C14 C15 1.385(6)
C15 C16 1.376(6)
C16 C17 1.388(6)
C18 O19 1.142(5)
C20 O21 1.140(5)
C22 O23 1.134(5)
